data_4322532
loop_
_publ_author_name
'Lena Kakaliou'
Scanlon
'Baixin Qian'
'Sung W. Baek'
'Milton R. Smith'
'Douglas H. Motry'

_publ_section_title
;
 Five- and Six-Coordinate Group 4 Compounds Stabilized by \b-Ketiminate
 and Diketiminate Ligands: Syntheses and Comparisons between Solid-State
 and Solution Structures
;
_journal_name_full 'Inorganic Chemistry'
_journal_page_first 5964
_journal_page_last 5977
_journal_paper_doi 10.1021/ic981364j
_journal_volume 38
_journal_year 1999
_chemical_formula_sum 'C33 H53 Cl N4 Zr'
_chemical_formula_weight 632.46
_chemical_name_systematic
; 
 ? 
;
_space_group_IT_number 2
_symmetry_cell_setting triclinic
_symmetry_space_group_name_Hall '-P 1'
_symmetry_space_group_name_H-M 'P -1'
_atom_sites_solution_hydrogens geom
_atom_sites_solution_primary direct
_atom_sites_solution_secondary difmap
_audit_creation_method SHELXL
_cell_angle_alpha 87.0030(10)
_cell_angle_beta 76.07
_cell_angle_gamma 77.9970(10)
_cell_formula_units_Z 4
_cell_length_a 12.31060(10)
_cell_length_b 16.8085(3)
_cell_length_c 17.5560(3)
_cell_measurement_temperature 173(2)
_cell_volume 3448.80(9)
_computing_structure_refinement 'SHELXL-93 (Sheldrick, 1993)'
_computing_structure_solution 'SHELXS-86 (Sheldrick, 1990)'
_diffrn_ambient_temperature 173(2)
_diffrn_radiation_monochromator graphite
_diffrn_radiation_source 'fine-focus sealed tube'
_diffrn_radiation_type MoK\a
_diffrn_radiation_wavelength 0.71073
_diffrn_reflns_av_R_equivalents 0.0293
_diffrn_reflns_av_sigmaI/netI 0.0631
_diffrn_reflns_limit_h_max 12
_diffrn_reflns_limit_h_min -16
_diffrn_reflns_limit_k_max 21
_diffrn_reflns_limit_k_min -22
_diffrn_reflns_limit_l_max 22
_diffrn_reflns_limit_l_min -23
_diffrn_reflns_number 25293
_diffrn_reflns_theta_max 28.30
_diffrn_reflns_theta_min 1.72
_exptl_absorpt_coefficient_mu 0.422
_exptl_crystal_density_diffrn 1.218
_exptl_crystal_F_000 1344
_exptl_crystal_size_max 0.18
_exptl_crystal_size_mid 0.15
_exptl_crystal_size_min 0.08
_refine_diff_density_max 0.503
_refine_diff_density_min -0.506
_refine_diff_density_rms 0.072
_refine_ls_extinction_method none
_refine_ls_goodness_of_fit_all 0.836
_refine_ls_goodness_of_fit_obs 0.852
_refine_ls_matrix_type full
_refine_ls_number_parameters 703
_refine_ls_number_reflns 15168
_refine_ls_number_restraints 0
_refine_ls_restrained_S_all 0.836
_refine_ls_restrained_S_obs 0.852
_refine_ls_R_factor_all 0.0696
_refine_ls_R_factor_obs 0.0424
_refine_ls_shift/esd_max -0.002
_refine_ls_shift/esd_mean 0.000
_refine_ls_structure_factor_coef Fsqd
_refine_ls_weighting_details 'w=1/[\s^2^(Fo^2^)+(0.1000P)^2^+0.0000P] where P=(Fo^2^+2Fc^2^)/3'
_refine_ls_weighting_scheme calc
_refine_ls_wR_factor_all 0.1314
_refine_ls_wR_factor_obs 0.1138
_reflns_number_observed 11081
_reflns_number_total 15168
_reflns_observed_criterion >2sigma(I)
_cod_data_source_file ic981364j_05.cif
_cod_data_source_block (DDP)ZrCl(NMe2)2
_cod_depositor_comments
;
The following automatic conversions were performed:

'_refine_ls_weighting_scheme' value 'calc
w=1/[\s^2^(Fo^2^)+(0.1000P)^2^+0.0000P] where P=(Fo^2^+2Fc^2^)/3' was
changed to 'calc'. New tag '_refine_ls_weighting_details' was
created. The value of the new tag was set to
'w=1/[\s^2^(Fo^2^)+(0.1000P)^2^+0.0000P] where P=(Fo^2^+2Fc^2^)/3'.

Automatic conversion script
Id: cif_fix_values 3143 2015-03-26 13:38:13Z robertas 
;
_cod_original_cell_volume 3448.82(9)
_cod_database_code 4322532

loop_
_symmetry_equiv_pos_as_xyz
'x, y, z'
'-x, -y, -z'

loop_
_atom_site_aniso_label
_atom_site_aniso_U_11
_atom_site_aniso_U_22
_atom_site_aniso_U_33
_atom_site_aniso_U_23
_atom_site_aniso_U_13
_atom_site_aniso_U_12
Zr1 0.02283(15) 0.01935(14) 0.02365(14) 0.00027(10) -0.00457(11) -0.00492(11)
Cl1 0.0380(4) 0.0218(3) 0.0466(4) 0.0042(3) -0.0166(4) -0.0039(3)
N1 0.0223(12) 0.0246(12) 0.0255(12) 0.0019(9) -0.0063(10) -0.0034(10)
N2 0.0199(12) 0.0241(11) 0.0240(11) -0.0011(9) -0.0014(9) -0.0059(9)
N3 0.036(2) 0.0306(13) 0.0381(15) 0.0066(11) -0.0044(12) -0.0104(12)
N4 0.0363(15) 0.0273(13) 0.0295(13) -0.0033(10) -0.0084(11) -0.0057(11)
C1 0.029(2) 0.033(2) 0.058(2) 0.012(2) -0.008(2) -0.0119(14)
C2 0.0248(15) 0.0255(14) 0.0282(14) 0.0026(11) -0.0042(12) -0.0105(12)
C3 0.028(2) 0.0205(13) 0.0278(14) 0.0068(11) -0.0055(12) -0.0061(11)
C4 0.0261(15) 0.0222(13) 0.0207(13) -0.0016(10) -0.0047(11) -0.0011(11)
C5 0.031(2) 0.0226(14) 0.042(2) 0.0016(12) -0.0073(14) -0.0011(12)
C6 0.0218(15) 0.0248(14) 0.040(2) 0.0033(12) -0.0081(13) -0.0052(12)
C7 0.026(2) 0.033(2) 0.042(2) 0.0017(14) -0.0056(14) -0.0020(13)
C8 0.024(2) 0.043(2) 0.060(2) -0.004(2) -0.006(2) 0.0009(15)
C9 0.028(2) 0.041(2) 0.069(2) 0.006(2) -0.022(2) -0.0004(15)
C10 0.030(2) 0.038(2) 0.051(2) 0.0021(15) -0.021(2) -0.0061(14)
C11 0.026(2) 0.0273(15) 0.040(2) 0.0043(13) -0.0114(13) -0.0089(12)
C12 0.033(2) 0.051(2) 0.041(2) -0.007(2) -0.005(2) 0.006(2)
C13 0.069(3) 0.083(3) 0.045(2) 0.006(2) 0.004(2) -0.009(3)
C14 0.055(3) 0.064(3) 0.050(2) -0.016(2) -0.005(2) -0.003(2)
C15 0.034(2) 0.045(2) 0.034(2) -0.0021(14) -0.0148(14) -0.0037(15)
C16 0.053(2) 0.057(2) 0.039(2) 0.002(2) -0.007(2) -0.009(2)
C17 0.062(3) 0.048(2) 0.068(3) -0.019(2) -0.012(2) -0.011(2)
C18 0.0223(15) 0.0247(14) 0.0309(15) -0.0015(11) -0.0024(12) -0.0024(12)
C19 0.029(2) 0.035(2) 0.033(2) -0.0047(13) 0.0001(13) -0.0057(13)
C20 0.033(2) 0.066(2) 0.031(2) -0.003(2) 0.0088(15) -0.008(2)
C21 0.028(2) 0.073(3) 0.049(2) 0.002(2) 0.007(2) -0.011(2)
C22 0.024(2) 0.051(2) 0.051(2) 0.001(2) -0.006(2) -0.0090(15)
C23 0.024(2) 0.031(2) 0.036(2) -0.0007(13) -0.0021(13) -0.0040(13)
C24 0.035(2) 0.066(2) 0.031(2) -0.013(2) -0.0003(14) -0.007(2)
C25 0.086(4) 0.096(4) 0.041(2) -0.006(2) -0.009(2) -0.051(3)
C26 0.055(3) 0.076(3) 0.031(2) -0.005(2) -0.002(2) -0.005(2)
C27 0.029(2) 0.047(2) 0.038(2) -0.0022(15) -0.0102(14) -0.0073(15)
C28 0.048(2) 0.058(2) 0.058(2) -0.010(2) -0.018(2) -0.015(2)
C29 0.034(2) 0.063(2) 0.046(2) 0.001(2) -0.010(2) -0.003(2)
C30 0.045(2) 0.071(3) 0.057(2) 0.010(2) -0.011(2) -0.023(2)
C31 0.052(3) 0.077(3) 0.045(2) -0.011(2) 0.006(2) -0.028(2)
C32 0.067(3) 0.032(2) 0.051(2) -0.008(2) -0.018(2) -0.009(2)
C33 0.047(2) 0.041(2) 0.030(2) 0.0007(14) -0.0090(15) -0.005(2)
Zr11 0.02233(15) 0.02070(14) 0.01831(13) -0.00370(10) -0.00352(10) -0.00320(10)
Cl11 0.0343(4) 0.0359(4) 0.0394(4) -0.0163(3) 0.0016(3) -0.0149(3)
N11 0.0208(12) 0.0197(11) 0.0201(11) -0.0026(9) -0.0026(9) -0.0006(9)
N12 0.0220(12) 0.0232(11) 0.0208(11) -0.0035(9) -0.0024(9) -0.0047(9)
N13 0.0313(14) 0.0295(13) 0.0224(12) -0.0031(10) -0.0065(10) -0.0025(11)
N14 0.0233(13) 0.0271(12) 0.0325(13) -0.0092(10) -0.0039(10) -0.0064(10)
C101 0.026(2) 0.035(2) 0.042(2) -0.0106(14) -0.0066(14) -0.0071(13)
C102 0.0252(15) 0.0227(13) 0.0207(13) -0.0020(10) -0.0067(11) -0.0043(11)
C103 0.0235(15) 0.0204(13) 0.0269(14) -0.0069(11) -0.0056(11) -0.0022(11)
C104 0.0227(14) 0.0206(13) 0.0210(13) -0.0004(10) -0.0030(11) -0.0024(11)
C105 0.026(2) 0.034(2) 0.035(2) -0.0138(13) 0.0026(13) -0.0066(13)
C106 0.0187(14) 0.0237(13) 0.0223(13) -0.0053(10) -0.0056(11) -0.0008(11)
C107 0.0234(15) 0.032(2) 0.0240(14) 0.0000(12) -0.0042(12) -0.0046(12)
C108 0.022(2) 0.041(2) 0.029(2) -0.0022(13) 0.0001(12) -0.0055(13)
C109 0.019(2) 0.038(2) 0.043(2) -0.0061(14) -0.0067(13) 0.0027(13)
C110 0.028(2) 0.031(2) 0.038(2) 0.0024(13) -0.0144(14) 0.0000(13)
C111 0.026(2) 0.0246(14) 0.0245(14) -0.0030(11) -0.0051(12) -0.0043(12)
C112 0.027(2) 0.039(2) 0.035(2) 0.0106(14) -0.0047(13) -0.0036(13)
C113 0.040(2) 0.044(2) 0.050(2) 0.007(2) -0.005(2) -0.010(2)
C114 0.047(2) 0.061(2) 0.036(2) 0.011(2) -0.012(2) -0.019(2)
C115 0.031(2) 0.040(2) 0.027(2) 0.0056(13) -0.0041(13) 0.0006(14)
C116 0.066(3) 0.046(2) 0.038(2) 0.015(2) -0.006(2) 0.001(2)
C117 0.071(3) 0.064(3) 0.031(2) -0.006(2) 0.001(2) -0.003(2)
C118 0.0227(15) 0.0280(14) 0.0227(13) -0.0093(11) 0.0008(11) -0.0065(12)
C119 0.032(2) 0.031(2) 0.0281(15) -0.0051(12) -0.0001(13) -0.0113(13)
C120 0.041(2) 0.039(2) 0.035(2) -0.0032(14) 0.0055(15) -0.016(2)
C121 0.029(2) 0.047(2) 0.050(2) -0.011(2) 0.005(2) -0.020(2)
C122 0.024(2) 0.038(2) 0.051(2) -0.011(2) -0.0046(15) -0.0061(14)
C123 0.029(2) 0.0282(15) 0.035(2) -0.0098(12) -0.0047(13) -0.0049(13)
C124 0.038(2) 0.044(2) 0.031(2) 0.0094(14) -0.0078(14) -0.014(2)
C125 0.068(3) 0.040(2) 0.060(2) -0.001(2) -0.019(2) -0.004(2)
C126 0.109(4) 0.048(2) 0.072(3) -0.001(2) -0.059(3) -0.010(2)
C127 0.029(2) 0.033(2) 0.047(2) -0.0016(14) -0.0126(15) -0.0053(13)
C128 0.038(2) 0.053(2) 0.046(2) 0.001(2) -0.015(2) -0.007(2)
C129 0.045(2) 0.040(2) 0.071(3) -0.005(2) -0.018(2) 0.002(2)
C130 0.046(2) 0.042(2) 0.051(2) -0.004(2) -0.014(2) -0.007(2)
C131 0.038(2) 0.048(2) 0.047(2) -0.014(2) 0.004(2) -0.005(2)
C132 0.047(2) 0.056(2) 0.024(2) -0.0088(14) -0.0096(15) -0.006(2)
C133 0.046(2) 0.032(2) 0.040(2) 0.0034(14) -0.014(2) -0.0052(15)

loop_
_atom_site_label
_atom_site_type_symbol
_atom_site_fract_x
_atom_site_fract_y
_atom_site_fract_z
_atom_site_U_iso_or_equiv
_atom_site_thermal_displace_type
_atom_site_occupancy
_atom_site_calc_flag
_atom_site_refinement_flags
_atom_site_disorder_group
Zr1 Zr 1.21087(2) 1.417679(15) 0.205484(15) 0.02201(8) Uani 1 d . .
Cl1 Cl 1.07899(7) 1.52777(4) 0.15449(5) 0.0348(2) Uani 1 d . .
N1 N 1.0654(2) 1.34591(14) 0.21978(13) 0.0243(5) Uani 1 d . .
N2 N 1.3141(2) 1.29018(13) 0.20203(13) 0.0230(5) Uani 1 d . .
N3 N 1.3412(2) 1.4634(2) 0.1331(2) 0.0352(6) Uani 1 d . .
N4 N 1.2000(2) 1.45210(15) 0.31570(14) 0.0309(6) Uani 1 d . .
C1 C 0.9597(3) 1.2360(2) 0.2679(2) 0.0400(8) Uani 1 d . .
H1A H 0.8976(3) 1.2759(2) 0.2565(2) 0.060 Uiso 1 calc R .
H1B H 0.9414(3) 1.2213(2) 0.3224(2) 0.060 Uiso 1 calc R .
H1C H 0.9722(3) 1.1887(2) 0.2362(2) 0.060 Uiso 1 calc R .
C2 C 1.0664(2) 1.2709(2) 0.2501(2) 0.0258(6) Uani 1 d . .
C3 C 1.1645(2) 1.2179(2) 0.2646(2) 0.0258(6) Uani 1 d . .
H3A H 1.1511(2) 1.1735(2) 0.2968(2) 0.031 Uiso 1 calc R .
C4 C 1.2783(2) 1.2232(2) 0.2372(2) 0.0236(6) Uani 1 d . .
C5 C 1.3649(3) 1.1470(2) 0.2480(2) 0.0329(7) Uani 1 d . .
H5A H 1.4408(3) 1.1564(2) 0.2274(2) 0.049 Uiso 1 calc R .
H5B H 1.3539(3) 1.1025(2) 0.2205(2) 0.049 Uiso 1 calc R .
H5C H 1.3547(3) 1.1340(2) 0.3029(2) 0.049 Uiso 1 calc R .
C6 C 0.9576(3) 1.3861(2) 0.2009(2) 0.0286(6) Uani 1 d . .
C7 C 0.8715(3) 1.4342(2) 0.2579(2) 0.0351(7) Uani 1 d . .
C8 C 0.7743(3) 1.4770(2) 0.2351(2) 0.0441(9) Uani 1 d . .
H8A H 0.7164(3) 1.5091(2) 0.2715(2) 0.053 Uiso 1 calc R .
C9 C 0.7627(3) 1.4722(2) 0.1584(2) 0.0450(9) Uani 1 d . .
H9A H 0.6982(3) 1.5020(2) 0.1439(2) 0.054 Uiso 1 calc R .
C10 C 0.8456(3) 1.4239(2) 0.1045(2) 0.0380(8) Uani 1 d . .
H10A H 0.8360(3) 1.4204(2) 0.0539(2) 0.046 Uiso 1 calc R .
C11 C 0.9449(3) 1.3794(2) 0.1240(2) 0.0301(7) Uani 1 d . .
C12 C 0.8829(3) 1.4421(2) 0.3416(2) 0.0443(9) Uani 1 d . .
H12A H 0.9546(3) 1.4065(2) 0.3470(2) 0.053 Uiso 1 calc R .
C13 C 0.7837(4) 1.4145(3) 0.4027(2) 0.0699(13) Uani 1 d . .
H13A H 0.7935(4) 1.4202(3) 0.4547(2) 0.105 Uiso 1 calc R .
H13B H 0.7840(4) 1.3586(3) 0.3937(2) 0.105 Uiso 1 calc R .
H13C H 0.7122(4) 1.4477(3) 0.3977(2) 0.105 Uiso 1 calc R .
C14 C 0.8875(4) 1.5292(2) 0.3604(2) 0.0584(11) Uani 1 d . .
H14A H 0.8947(4) 1.5316(2) 0.4135(2) 0.088 Uiso 1 calc R .
H14B H 0.8186(4) 1.5654(2) 0.3545(2) 0.088 Uiso 1 calc R .
H14C H 0.9521(4) 1.5452(2) 0.3252(2) 0.088 Uiso 1 calc R .
C15 C 1.0370(3) 1.3275(2) 0.0621(2) 0.0368(7) Uani 1 d . .
H15A H 1.0980(3) 1.3002(2) 0.0870(2) 0.044 Uiso 1 calc R .
C16 C 1.0891(3) 1.3794(2) -0.0059(2) 0.0508(9) Uani 1 d . .
H16A H 1.1466(3) 1.3449(2) -0.0437(2) 0.076 Uiso 1 calc R .
H16B H 1.1231(3) 1.4180(2) 0.0140(2) 0.076 Uiso 1 calc R .
H16C H 1.0304(3) 1.4079(2) -0.0304(2) 0.076 Uiso 1 calc R .
C17 C 0.9912(4) 1.2611(2) 0.0284(3) 0.0592(11) Uani 1 d . .
H17A H 1.0517(4) 1.2299(2) -0.0102(3) 0.089 Uiso 1 calc R .
H17B H 0.9301(4) 1.2864(2) 0.0046(3) 0.089 Uiso 1 calc R .
H17C H 0.9634(4) 1.2258(2) 0.0701(3) 0.089 Uiso 1 calc R .
C18 C 1.4348(2) 1.2809(2) 0.1629(2) 0.0270(6) Uani 1 d . .
C19 C 1.4665(3) 1.2663(2) 0.0812(2) 0.0335(7) Uani 1 d . .
C20 C 1.5804(3) 1.2614(2) 0.0426(2) 0.0463(9) Uani 1 d . .
H20A H 1.6030(3) 1.2506(2) -0.0109(2) 0.056 Uiso 1 calc R .
C21 C 1.6606(3) 1.2722(3) 0.0821(2) 0.0525(10) Uani 1 d . .
H21A H 1.7358(3) 1.2706(3) 0.0548(2) 0.063 Uiso 1 calc R .
C22 C 1.6293(3) 1.2856(2) 0.1625(2) 0.0425(8) Uani 1 d . .
H22A H 1.6841(3) 1.2925(2) 0.1886(2) 0.051 Uiso 1 calc R .
C23 C 1.5166(3) 1.2887(2) 0.2048(2) 0.0317(7) Uani 1 d . .
C24 C 1.3797(3) 1.2543(2) 0.0357(2) 0.0452(9) Uani 1 d . .
H24A H 1.3069(3) 1.2903(2) 0.0589(2) 0.054 Uiso 1 calc R .
C25 C 1.3600(4) 1.1680(3) 0.0429(2) 0.0703(14) Uani 1 d . .
H25A H 1.3052(4) 1.1626(3) 0.0137(2) 0.105 Uiso 1 calc R .
H25B H 1.3315(4) 1.1556(3) 0.0972(2) 0.105 Uiso 1 calc R .
H25C H 1.4307(4) 1.1310(3) 0.0225(2) 0.105 Uiso 1 calc R .
C26 C 1.4123(4) 1.2760(3) -0.0527(2) 0.0564(11) Uani 1 d . .
H26A H 1.4252(4) 1.3306(3) -0.0584(2) 0.085 Uiso 1 calc R .
H26B H 1.3513(4) 1.2716(3) -0.0765(2) 0.085 Uiso 1 calc R .
H26C H 1.4807(4) 1.2391(3) -0.0779(2) 0.085 Uiso 1 calc R .
C27 C 1.4893(3) 1.2970(2) 0.2940(2) 0.0376(7) Uani 1 d . .
H27A H 1.4106(3) 1.2901(2) 0.3152(2) 0.045 Uiso 1 calc R .
C28 C 1.4996(4) 1.3798(2) 0.3204(2) 0.0531(10) Uani 1 d . .
H28A H 1.4817(4) 1.3817(2) 0.3767(2) 0.080 Uiso 1 calc R .
H28B H 1.4474(4) 1.4220(2) 0.3010(2) 0.080 Uiso 1 calc R .
H28C H 1.5763(4) 1.3878(2) 0.3001(2) 0.080 Uiso 1 calc R .
C29 C 1.5698(3) 1.2299(2) 0.3298(2) 0.0486(9) Uani 1 d . .
H29A H 1.5514(3) 1.2360(2) 0.3858(2) 0.073 Uiso 1 calc R .
H29B H 1.6476(3) 1.2348(2) 0.3087(2) 0.073 Uiso 1 calc R .
H29C H 1.5601(3) 1.1773(2) 0.3171(2) 0.073 Uiso 1 calc R .
C30 C 1.4263(3) 1.4992(3) 0.1539(2) 0.0562(10) Uani 1 d . .
H30A H 1.4191(3) 1.4948(3) 0.2095(2) 0.084 Uiso 1 calc R .
H30B H 1.4159(3) 1.5555(3) 0.1388(2) 0.084 Uiso 1 calc R .
H30C H 1.5010(3) 1.4711(3) 0.1271(2) 0.084 Uiso 1 calc R .
C31 C 1.3501(4) 1.4692(3) 0.0490(2) 0.0584(11) Uani 1 d . .
H31A H 1.2925(4) 1.4450(3) 0.0363(2) 0.088 Uiso 1 calc R .
H31B H 1.4243(4) 1.4410(3) 0.0217(2) 0.088 Uiso 1 calc R .
H31C H 1.3392(4) 1.5253(3) 0.0334(2) 0.088 Uiso 1 calc R .
C32 C 1.2006(4) 1.5351(2) 0.3368(2) 0.0489(9) Uani 1 d . .
H32A H 1.2142(4) 1.5674(2) 0.2900(2) 0.073 Uiso 1 calc R .
H32B H 1.2599(4) 1.5341(2) 0.3639(2) 0.073 Uiso 1 calc R .
H32C H 1.1280(4) 1.5584(2) 0.3702(2) 0.073 Uiso 1 calc R .
C33 C 1.1796(3) 1.4001(2) 0.3850(2) 0.0402(8) Uani 1 d . .
H33A H 1.1798(3) 1.3463(2) 0.3690(2) 0.060 Uiso 1 calc R .
H33B H 1.1068(3) 1.4221(2) 0.4189(2) 0.060 Uiso 1 calc R .
H33C H 1.2387(3) 1.3978(2) 0.4125(2) 0.060 Uiso 1 calc R .
Zr11 Zr 0.97538(2) 0.895684(15) 0.353836(14) 0.02070(8) Uani 1 d . .
Cl11 Cl 1.11004(7) 0.99024(5) 0.34454(5) 0.0366(2) Uani 1 d . .
N11 N 0.8596(2) 0.84096(13) 0.29911(12) 0.0210(5) Uani 1 d . .
N12 N 1.1100(2) 0.83036(13) 0.24723(13) 0.0223(5) Uani 1 d . .
N13 N 0.9983(2) 0.81630(14) 0.44135(13) 0.0281(5) Uani 1 d . .
N14 N 0.8445(2) 0.99115(14) 0.40054(14) 0.0276(5) Uani 1 d . .
C101 C 0.7969(3) 0.7294(2) 0.2432(2) 0.0340(7) Uani 1 d . .
H10B H 0.7229(3) 0.7597(2) 0.2684(2) 0.051 Uiso 1 calc R .
H10C H 0.8074(3) 0.6754(2) 0.2645(2) 0.051 Uiso 1 calc R .
H10D H 0.8025(3) 0.7267(2) 0.1878(2) 0.051 Uiso 1 calc R .
C102 C 0.8883(2) 0.7713(2) 0.2569(2) 0.0226(6) Uani 1 d . .
C103 C 1.0001(2) 0.7334(2) 0.2233(2) 0.0237(6) Uani 1 d . .
H10E H 1.0094(2) 0.6809(2) 0.2051(2) 0.028 Uiso 1 calc R .
C104 C 1.1014(2) 0.7635(2) 0.2129(2) 0.0221(6) Uani 1 d . .
C105 C 1.2035(3) 0.7153(2) 0.1554(2) 0.0328(7) Uani 1 d . .
H10F H 1.2687(3) 0.7395(2) 0.1516(2) 0.049 Uiso 1 calc R .
H10G H 1.1866(3) 0.7158(2) 0.1047(2) 0.049 Uiso 1 calc R .
H10H H 1.2196(3) 0.6602(2) 0.1736(2) 0.049 Uiso 1 calc R .
C106 C 0.7387(2) 0.8797(2) 0.3194(2) 0.0218(6) Uani 1 d . .
C107 C 0.6649(2) 0.8565(2) 0.3877(2) 0.0268(6) Uani 1 d . .
C108 C 0.5521(3) 0.9000(2) 0.4079(2) 0.0316(7) Uani 1 d . .
H10I H 0.5035(3) 0.8871(2) 0.4541(2) 0.038 Uiso 1 calc R .
C109 C 0.5110(3) 0.9619(2) 0.3607(2) 0.0344(7) Uani 1 d . .
H10J H 0.4357(3) 0.9901(2) 0.3749(2) 0.041 Uiso 1 calc R .
C110 C 0.5838(3) 0.9813(2) 0.2919(2) 0.0320(7) Uani 1 d . .
H11A H 0.5555(3) 1.0218(2) 0.2595(2) 0.038 Uiso 1 calc R .
C111 C 0.6977(2) 0.9421(2) 0.2701(2) 0.0251(6) Uani 1 d . .
C112 C 0.7010(3) 0.7840(2) 0.4391(2) 0.0348(7) Uani 1 d . .
H11B H 0.7794(3) 0.7573(2) 0.4143(2) 0.042 Uiso 1 calc R .
C113 C 0.6239(3) 0.7212(2) 0.4457(2) 0.0456(9) Uani 1 d . .
H11C H 0.6485(3) 0.6766(2) 0.4781(2) 0.068 Uiso 1 calc R .
H11D H 0.6290(3) 0.7014(2) 0.3943(2) 0.068 Uiso 1 calc R .
H11E H 0.5462(3) 0.7465(2) 0.4687(2) 0.068 Uiso 1 calc R .
C114 C 0.6993(3) 0.8106(2) 0.5219(2) 0.0466(9) Uani 1 d . .
H11F H 0.7223(3) 0.7636(2) 0.5522(2) 0.070 Uiso 1 calc R .
H11G H 0.6234(3) 0.8379(2) 0.5470(2) 0.070 Uiso 1 calc R .
H11H H 0.7510(3) 0.8469(2) 0.5183(2) 0.070 Uiso 1 calc R .
C115 C 0.7745(3) 0.9646(2) 0.1932(2) 0.0347(7) Uani 1 d . .
H11I H 0.8521(3) 0.9570(2) 0.2013(2) 0.042 Uiso 1 calc R .
C116 C 0.7404(4) 1.0532(2) 0.1681(2) 0.0533(10) Uani 1 d . .
H11J H 0.7918(4) 1.0633(2) 0.1197(2) 0.080 Uiso 1 calc R .
H11K H 0.7441(4) 1.0888(2) 0.2080(2) 0.080 Uiso 1 calc R .
H11L H 0.6638(4) 1.0630(2) 0.1609(2) 0.080 Uiso 1 calc R .
C117 C 0.7794(4) 0.9086(3) 0.1258(2) 0.0592(11) Uani 1 d . .
H11M H 0.8282(4) 0.9245(3) 0.0787(2) 0.089 Uiso 1 calc R .
H11N H 0.7039(4) 0.9129(3) 0.1179(2) 0.089 Uiso 1 calc R .
H11O H 0.8090(4) 0.8534(3) 0.1386(2) 0.089 Uiso 1 calc R .
C118 C 1.2164(2) 0.8585(2) 0.2185(2) 0.0250(6) Uani 1 d . .
C119 C 1.2180(3) 0.9217(2) 0.1622(2) 0.0305(7) Uani 1 d . .
C120 C 1.3183(3) 0.9511(2) 0.1359(2) 0.0395(8) Uani 1 d . .
H12B H 1.3213(3) 0.9916(2) 0.0978(2) 0.047 Uiso 1 calc R .
C121 C 1.4133(3) 0.9215(2) 0.1652(2) 0.0421(8) Uani 1 d . .
H12C H 1.4790(3) 0.9426(2) 0.1475(2) 0.050 Uiso 1 calc R .
C122 C 1.4104(3) 0.8601(2) 0.2211(2) 0.0380(8) Uani 1 d . .
H12D H 1.4745(3) 0.8409(2) 0.2411(2) 0.046 Uiso 1 calc R .
C123 C 1.3130(3) 0.8264(2) 0.2482(2) 0.0310(7) Uani 1 d . .
C124 C 1.1121(3) 0.9580(2) 0.1323(2) 0.0370(8) Uani 1 d . .
H12E H 1.0461(3) 0.9478(2) 0.1727(2) 0.044 Uiso 1 calc R .
C125 C 1.0949(4) 1.0500(2) 0.1202(2) 0.0564(10) Uani 1 d . .
H12F H 1.0270(4) 1.0690(2) 0.1014(2) 0.085 Uiso 1 calc R .
H12G H 1.1596(4) 1.0628(2) 0.0824(2) 0.085 Uiso 1 calc R .
H12H H 1.0874(4) 1.0760(2) 0.1691(2) 0.085 Uiso 1 calc R .
C126 C 1.1104(5) 0.9163(3) 0.0572(3) 0.0704(14) Uani 1 d . .
H12I H 1.0426(5) 0.9409(3) 0.0403(3) 0.106 Uiso 1 calc R .
H12J H 1.1113(5) 0.8596(3) 0.0674(3) 0.106 Uiso 1 calc R .
H12K H 1.1765(5) 0.9224(3) 0.0169(3) 0.106 Uiso 1 calc R .
C127 C 1.3146(3) 0.7584(2) 0.3091(2) 0.0361(7) Uani 1 d . .
H12L H 1.2466(3) 0.7353(2) 0.3131(2) 0.043 Uiso 1 calc R .
C128 C 1.3085(3) 0.7922(2) 0.3901(2) 0.0456(9) Uani 1 d . .
H12M H 1.3096(3) 0.7486(2) 0.4277(2) 0.068 Uiso 1 calc R .
H12N H 1.2392(3) 0.8320(2) 0.4061(2) 0.068 Uiso 1 calc R .
H12O H 1.3730(3) 0.8170(2) 0.3871(2) 0.068 Uiso 1 calc R .
C129 C 1.4207(3) 0.6895(2) 0.2856(3) 0.0527(10) Uani 1 d . .
H12P H 1.4183(3) 0.6481(2) 0.3254(3) 0.079 Uiso 1 calc R .
H12Q H 1.4885(3) 0.7110(2) 0.2802(3) 0.079 Uiso 1 calc R .
H12R H 1.4212(3) 0.6665(2) 0.2365(3) 0.079 Uiso 1 calc R .
C130 C 0.8248(3) 1.0598(2) 0.3502(2) 0.0462(9) Uani 1 d . .
H13D H 0.8761(3) 1.0491(2) 0.2995(2) 0.069 Uiso 1 calc R .
H13E H 0.8378(3) 1.1070(2) 0.3725(2) 0.069 Uiso 1 calc R .
H13F H 0.7474(3) 1.0694(2) 0.3448(2) 0.069 Uiso 1 calc R .
C131 C 0.7697(3) 1.0042(2) 0.4772(2) 0.0468(9) Uani 1 d . .
H13G H 0.7851(3) 0.9572(2) 0.5093(2) 0.070 Uiso 1 calc R .
H13H H 0.6918(3) 1.0133(2) 0.4729(2) 0.070 Uiso 1 calc R .
H13I H 0.7822(3) 1.0509(2) 0.5006(2) 0.070 Uiso 1 calc R .
C132 C 1.0080(3) 0.8428(2) 0.5173(2) 0.0424(8) Uani 1 d . .
H13J H 0.9960(3) 0.9010(2) 0.5180(2) 0.064 Uiso 1 calc R .
H13K H 1.0827(3) 0.8198(2) 0.5249(2) 0.064 Uiso 1 calc R .
H13L H 0.9514(3) 0.8248(2) 0.5585(2) 0.064 Uiso 1 calc R .
C133 C 1.0155(3) 0.7282(2) 0.4360(2) 0.0388(8) Uani 1 d . .
H13M H 1.0084(3) 0.7138(2) 0.3854(2) 0.058 Uiso 1 calc R .
H13N H 0.9591(3) 0.7088(2) 0.4762(2) 0.058 Uiso 1 calc R .
H13O H 1.0904(3) 0.7038(2) 0.4427(2) 0.058 Uiso 1 calc R .

loop_
_atom_type_symbol
_atom_type_description
_atom_type_scat_dispersion_real
_atom_type_scat_dispersion_imag
_atom_type_scat_source
C C 0.0033 0.0016 'International Tables Vol C Tables 4.2.6.8 and 6.1.1.4'
H H 0.0000 0.0000 'International Tables Vol C Tables 4.2.6.8 and 6.1.1.4'
N N 0.0061 0.0033 'International Tables Vol C Tables 4.2.6.8 and 6.1.1.4'
Cl Cl 0.1484 0.1585 'International Tables Vol C Tables 4.2.6.8 and 6.1.1.4'
Zr Zr -2.9673 0.5597 'International Tables Vol C Tables 4.2.6.8 and 6.1.1.4'

loop_
_geom_angle_atom_site_label_1
_geom_angle_atom_site_label_2
_geom_angle_atom_site_label_3
_geom_angle
_geom_angle_site_symmetry_1
_geom_angle_site_symmetry_3
_geom_angle_publ_flag
N4 Zr1 N3 107.28(11) . . ?
N4 Zr1 N2 101.97(9) . . ?
N3 Zr1 N2 93.92(9) . . ?
N4 Zr1 N1 103.77(9) . . ?
N3 Zr1 N1 148.94(10) . . ?
N2 Zr1 N1 80.61(8) . . ?
N4 Zr1 Cl1 104.61(7) . . ?
N3 Zr1 Cl1 86.57(8) . . ?
N2 Zr1 Cl1 151.99(6) . . ?
N1 Zr1 Cl1 84.63(6) . . ?
C2 N1 C6 114.9(2) . . ?
C2 N1 Zr1 125.8(2) . . ?
C6 N1 Zr1 119.1(2) . . ?
C4 N2 C18 117.3(2) . . ?
C4 N2 Zr1 127.1(2) . . ?
C18 N2 Zr1 115.4(2) . . ?
C30 N3 C31 110.7(3) . . ?
C30 N3 Zr1 128.8(2) . . ?
C31 N3 Zr1 120.3(2) . . ?
C33 N4 C32 111.8(3) . . ?
C33 N4 Zr1 124.5(2) . . ?
C32 N4 Zr1 123.5(2) . . ?
N1 C2 C3 124.3(2) . . ?
N1 C2 C1 120.6(3) . . ?
C3 C2 C1 115.1(2) . . ?
C4 C3 C2 128.6(2) . . ?
N2 C4 C3 124.3(2) . . ?
N2 C4 C5 120.3(3) . . ?
C3 C4 C5 115.5(2) . . ?
C11 C6 C7 121.3(3) . . ?
C11 C6 N1 118.5(3) . . ?
C7 C6 N1 120.1(3) . . ?
C8 C7 C6 117.9(3) . . ?
C8 C7 C12 119.8(3) . . ?
C6 C7 C12 122.3(3) . . ?
C9 C8 C7 120.9(3) . . ?
C10 C9 C8 120.4(3) . . ?
C9 C10 C11 121.2(3) . . ?
C10 C11 C6 118.2(3) . . ?
C10 C11 C15 119.9(3) . . ?
C6 C11 C15 121.8(3) . . ?
C7 C12 C14 112.1(3) . . ?
C7 C12 C13 111.6(3) . . ?
C14 C12 C13 109.1(3) . . ?
C11 C15 C16 111.7(3) . . ?
C11 C15 C17 112.3(3) . . ?
C16 C15 C17 108.9(3) . . ?
C23 C18 C19 121.2(3) . . ?
C23 C18 N2 121.1(3) . . ?
C19 C18 N2 117.7(3) . . ?
C20 C19 C18 118.2(3) . . ?
C20 C19 C24 120.1(3) . . ?
C18 C19 C24 121.7(3) . . ?
C21 C20 C19 121.4(3) . . ?
C20 C21 C22 120.2(3) . . ?
C21 C22 C23 120.9(3) . . ?
C22 C23 C18 118.0(3) . . ?
C22 C23 C27 118.5(3) . . ?
C18 C23 C27 123.4(3) . . ?
C25 C24 C19 111.7(3) . . ?
C25 C24 C26 108.3(3) . . ?
C19 C24 C26 114.0(3) . . ?
C23 C27 C28 112.9(3) . . ?
C23 C27 C29 110.7(3) . . ?
C28 C27 C29 108.4(3) . . ?
N13 Zr11 N14 107.66(10) . . ?
N13 Zr11 N11 101.52(9) . . ?
N14 Zr11 N11 92.01(9) . . ?
N13 Zr11 N12 101.56(9) . . ?
N14 Zr11 N12 150.75(9) . . ?
N11 Zr11 N12 80.60(8) . . ?
N13 Zr11 Cl11 107.71(8) . . ?
N14 Zr11 Cl11 87.65(7) . . ?
N11 Zr11 Cl11 149.42(6) . . ?
N12 Zr11 Cl11 84.88(6) . . ?
C102 N11 C106 116.8(2) . . ?
C102 N11 Zr11 126.8(2) . . ?
C106 N11 Zr11 116.0(2) . . ?
C104 N12 C118 115.8(2) . . ?
C104 N12 Zr11 124.8(2) . . ?
C118 N12 Zr11 119.2(2) . . ?
C133 N13 C132 112.5(3) . . ?
C133 N13 Zr11 125.5(2) . . ?
C132 N13 Zr11 121.8(2) . . ?
C130 N14 C131 111.6(3) . . ?
C130 N14 Zr11 116.5(2) . . ?
C131 N14 Zr11 131.9(2) . . ?
N11 C102 C103 124.0(3) . . ?
N11 C102 C101 120.7(2) . . ?
C103 C102 C101 115.3(2) . . ?
C102 C103 C104 129.1(3) . . ?
N12 C104 C103 124.7(2) . . ?
N12 C104 C105 120.7(2) . . ?
C103 C104 C105 114.5(2) . . ?
C107 C106 C111 120.7(2) . . ?
C107 C106 N11 120.6(2) . . ?
C111 C106 N11 118.6(2) . . ?
C108 C107 C106 118.4(3) . . ?
C108 C107 C112 118.4(3) . . ?
C106 C107 C112 123.2(3) . . ?
C109 C108 C107 121.5(3) . . ?
C108 C109 C110 119.1(3) . . ?
C109 C110 C111 122.0(3) . . ?
C110 C111 C106 118.2(3) . . ?
C110 C111 C115 120.3(3) . . ?
C106 C111 C115 121.5(3) . . ?
C107 C112 C114 112.0(3) . . ?
C107 C112 C113 111.4(3) . . ?
C114 C112 C113 109.1(3) . . ?
C111 C115 C116 113.7(3) . . ?
C111 C115 C117 111.8(3) . . ?
C116 C115 C117 108.9(3) . . ?
C123 C118 C119 121.2(3) . . ?
C123 C118 N12 121.1(2) . . ?
C119 C118 N12 117.6(3) . . ?
C120 C119 C118 118.3(3) . . ?
C120 C119 C124 120.7(3) . . ?
C118 C119 C124 120.9(3) . . ?
C121 C120 C119 121.4(3) . . ?
C120 C121 C122 119.8(3) . . ?
C121 C122 C123 121.3(3) . . ?
C122 C123 C118 117.9(3) . . ?
C122 C123 C127 119.4(3) . . ?
C118 C123 C127 122.7(3) . . ?
C119 C124 C125 113.6(3) . . ?
C119 C124 C126 112.0(3) . . ?
C125 C124 C126 110.1(3) . . ?
C123 C127 C128 110.6(3) . . ?
C123 C127 C129 112.2(3) . . ?
C128 C127 C129 110.0(3) . . ?

loop_
_geom_bond_atom_site_label_1
_geom_bond_atom_site_label_2
_geom_bond_distance
_geom_bond_site_symmetry_2
_geom_bond_publ_flag
Zr1 N4 2.014(2) . ?
Zr1 N3 2.052(2) . ?
Zr1 N2 2.249(2) . ?
Zr1 N1 2.319(2) . ?
Zr1 Cl1 2.4776(8) . ?
N1 C2 1.342(3) . ?
N1 C6 1.463(4) . ?
N2 C4 1.358(3) . ?
N2 C18 1.458(4) . ?
N3 C30 1.435(5) . ?
N3 C31 1.455(5) . ?
N4 C33 1.462(4) . ?
N4 C32 1.465(4) . ?
C1 C2 1.506(4) . ?
C2 C3 1.412(4) . ?
C3 C4 1.387(4) . ?
C4 C5 1.523(4) . ?
C6 C11 1.408(4) . ?
C6 C7 1.412(4) . ?
C7 C8 1.397(5) . ?
C7 C12 1.525(5) . ?
C8 C9 1.395(5) . ?
C9 C10 1.367(5) . ?
C10 C11 1.402(4) . ?
C11 C15 1.524(4) . ?
C12 C14 1.534(5) . ?
C12 C13 1.553(5) . ?
C15 C16 1.534(5) . ?
C15 C17 1.551(5) . ?
C18 C23 1.412(4) . ?
C18 C19 1.414(4) . ?
C19 C20 1.390(4) . ?
C19 C24 1.528(5) . ?
C20 C21 1.381(5) . ?
C21 C22 1.387(5) . ?
C22 C23 1.399(4) . ?
C23 C27 1.528(4) . ?
C24 C25 1.515(6) . ?
C24 C26 1.550(5) . ?
C27 C28 1.530(5) . ?
C27 C29 1.552(5) . ?
Zr11 N13 2.014(2) . ?
Zr11 N14 2.066(2) . ?
Zr11 N11 2.258(2) . ?
Zr11 N12 2.328(2) . ?
Zr11 Cl11 2.4979(8) . ?
N11 C102 1.356(3) . ?
N11 C106 1.460(3) . ?
N12 C104 1.338(3) . ?
N12 C118 1.453(3) . ?
N13 C133 1.457(4) . ?
N13 C132 1.466(4) . ?
N14 C130 1.433(4) . ?
N14 C131 1.434(4) . ?
C101 C102 1.516(4) . ?
C102 C103 1.391(4) . ?
C103 C104 1.409(4) . ?
C104 C105 1.518(4) . ?
C106 C107 1.410(4) . ?
C106 C111 1.414(4) . ?
C107 C108 1.399(4) . ?
C107 C112 1.533(4) . ?
C108 C109 1.384(4) . ?
C109 C110 1.388(4) . ?
C110 C111 1.389(4) . ?
C111 C115 1.529(4) . ?
C112 C114 1.538(5) . ?
C112 C113 1.543(5) . ?
C115 C116 1.532(4) . ?
C115 C117 1.533(5) . ?
C118 C123 1.407(4) . ?
C118 C119 1.412(4) . ?
C119 C120 1.393(4) . ?
C119 C124 1.520(5) . ?
C120 C121 1.377(5) . ?
C121 C122 1.387(5) . ?
C122 C123 1.402(4) . ?
C123 C127 1.524(4) . ?
C124 C125 1.526(5) . ?
C124 C126 1.531(5) . ?
C127 C128 1.539(5) . ?
C127 C129 1.542(5) . ?

loop_
_geom_torsion_atom_site_label_1
_geom_torsion_atom_site_label_2
_geom_torsion_atom_site_label_3
_geom_torsion_atom_site_label_4
_geom_torsion
_geom_torsion_site_symmetry_1
_geom_torsion_site_symmetry_2
_geom_torsion_site_symmetry_3
_geom_torsion_site_symmetry_4
_geom_torsion_publ_flag
N4 Zr1 N1 C2 -73.9(2) . . . . ?
N3 Zr1 N1 C2 108.2(3) . . . . ?
N2 Zr1 N1 C2 26.2(2) . . . . ?
Cl1 Zr1 N1 C2 -177.6(2) . . . . ?
N4 Zr1 N1 C6 100.6(2) . . . . ?
N3 Zr1 N1 C6 -77.4(3) . . . . ?
N2 Zr1 N1 C6 -159.3(2) . . . . ?
Cl1 Zr1 N1 C6 -3.2(2) . . . . ?
N4 Zr1 N2 C4 73.6(2) . . . . ?
N3 Zr1 N2 C4 -177.8(2) . . . . ?
N1 Zr1 N2 C4 -28.6(2) . . . . ?
Cl1 Zr1 N2 C4 -87.8(3) . . . . ?
N4 Zr1 N2 C18 -101.0(2) . . . . ?
N3 Zr1 N2 C18 7.6(2) . . . . ?
N1 Zr1 N2 C18 156.8(2) . . . . ?
Cl1 Zr1 N2 C18 97.6(2) . . . . ?
N4 Zr1 N3 C30 11.7(3) . . . . ?
N2 Zr1 N3 C30 -92.1(3) . . . . ?
N1 Zr1 N3 C30 -170.4(3) . . . . ?
Cl1 Zr1 N3 C30 115.9(3) . . . . ?
N4 Zr1 N3 C31 -162.6(3) . . . . ?
N2 Zr1 N3 C31 93.6(3) . . . . ?
N1 Zr1 N3 C31 15.3(4) . . . . ?
Cl1 Zr1 N3 C31 -58.3(3) . . . . ?
N3 Zr1 N4 C33 -139.4(3) . . . . ?
N2 Zr1 N4 C33 -41.4(3) . . . . ?
N1 Zr1 N4 C33 41.7(3) . . . . ?
Cl1 Zr1 N4 C33 129.6(2) . . . . ?
N3 Zr1 N4 C32 46.8(3) . . . . ?
N2 Zr1 N4 C32 144.8(3) . . . . ?
N1 Zr1 N4 C32 -132.1(3) . . . . ?
Cl1 Zr1 N4 C32 -44.1(3) . . . . ?
C6 N1 C2 C3 172.8(3) . . . . ?
Zr1 N1 C2 C3 -12.5(4) . . . . ?
C6 N1 C2 C1 -4.3(4) . . . . ?
Zr1 N1 C2 C1 170.4(2) . . . . ?
N1 C2 C3 C4 -14.7(5) . . . . ?
C1 C2 C3 C4 162.6(3) . . . . ?
C18 N2 C4 C3 -168.2(3) . . . . ?
Zr1 N2 C4 C3 17.3(4) . . . . ?
C18 N2 C4 C5 11.1(4) . . . . ?
Zr1 N2 C4 C5 -163.4(2) . . . . ?
C2 C3 C4 N2 12.6(5) . . . . ?
C2 C3 C4 C5 -166.7(3) . . . . ?
C2 N1 C6 C11 -93.7(3) . . . . ?
Zr1 N1 C6 C11 91.2(3) . . . . ?
C2 N1 C6 C7 89.8(3) . . . . ?
Zr1 N1 C6 C7 -85.2(3) . . . . ?
C11 C6 C7 C8 -1.8(4) . . . . ?
N1 C6 C7 C8 174.6(3) . . . . ?
C11 C6 C7 C12 179.7(3) . . . . ?
N1 C6 C7 C12 -4.0(4) . . . . ?
C6 C7 C8 C9 0.1(5) . . . . ?
C12 C7 C8 C9 178.7(3) . . . . ?
C7 C8 C9 C10 1.5(5) . . . . ?
C8 C9 C10 C11 -1.3(5) . . . . ?
C9 C10 C11 C6 -0.3(5) . . . . ?
C9 C10 C11 C15 -178.7(3) . . . . ?
C7 C6 C11 C10 1.9(4) . . . . ?
N1 C6 C11 C10 -174.5(2) . . . . ?
C7 C6 C11 C15 -179.7(3) . . . . ?
N1 C6 C11 C15 3.8(4) . . . . ?
C8 C7 C12 C14 -63.2(4) . . . . ?
C6 C7 C12 C14 115.3(4) . . . . ?
C8 C7 C12 C13 59.5(4) . . . . ?
C6 C7 C12 C13 -122.0(3) . . . . ?
C10 C11 C15 C16 63.0(4) . . . . ?
C6 C11 C15 C16 -115.3(3) . . . . ?
C10 C11 C15 C17 -59.6(4) . . . . ?
C6 C11 C15 C17 122.1(3) . . . . ?
C4 N2 C18 C23 -86.1(3) . . . . ?
Zr1 N2 C18 C23 89.1(3) . . . . ?
C4 N2 C18 C19 95.9(3) . . . . ?
Zr1 N2 C18 C19 -88.9(3) . . . . ?
C23 C18 C19 C20 -1.2(5) . . . . ?
N2 C18 C19 C20 176.8(3) . . . . ?
C23 C18 C19 C24 177.6(3) . . . . ?
N2 C18 C19 C24 -4.4(4) . . . . ?
C18 C19 C20 C21 -1.5(5) . . . . ?
C24 C19 C20 C21 179.7(4) . . . . ?
C19 C20 C21 C22 2.3(6) . . . . ?
C20 C21 C22 C23 -0.4(6) . . . . ?
C21 C22 C23 C18 -2.2(5) . . . . ?
C21 C22 C23 C27 175.3(3) . . . . ?
C19 C18 C23 C22 3.0(4) . . . . ?
N2 C18 C23 C22 -175.0(3) . . . . ?
C19 C18 C23 C27 -174.4(3) . . . . ?
N2 C18 C23 C27 7.7(4) . . . . ?
C20 C19 C24 C25 96.9(4) . . . . ?
C18 C19 C24 C25 -81.8(4) . . . . ?
C20 C19 C24 C26 -26.3(5) . . . . ?
C18 C19 C24 C26 155.0(3) . . . . ?
C22 C23 C27 C28 68.6(4) . . . . ?
C18 C23 C27 C28 -114.0(3) . . . . ?
C22 C23 C27 C29 -53.1(4) . . . . ?
C18 C23 C27 C29 124.3(3) . . . . ?
N13 Zr11 N11 C102 -70.3(2) . . . . ?
N14 Zr11 N11 C102 -178.8(2) . . . . ?
N12 Zr11 N11 C102 29.7(2) . . . . ?
Cl11 Zr11 N11 C102 92.4(2) . . . . ?
N13 Zr11 N11 C106 101.8(2) . . . . ?
N14 Zr11 N11 C106 -6.6(2) . . . . ?
N12 Zr11 N11 C106 -158.2(2) . . . . ?
Cl11 Zr11 N11 C106 -95.4(2) . . . . ?
N13 Zr11 N12 C104 71.6(2) . . . . ?
N14 Zr11 N12 C104 -105.5(2) . . . . ?
N11 Zr11 N12 C104 -28.4(2) . . . . ?
Cl11 Zr11 N12 C104 178.6(2) . . . . ?
N13 Zr11 N12 C118 -103.0(2) . . . . ?
N14 Zr11 N12 C118 79.9(3) . . . . ?
N11 Zr11 N12 C118 157.0(2) . . . . ?
Cl11 Zr11 N12 C118 4.0(2) . . . . ?
N14 Zr11 N13 C133 136.4(2) . . . . ?
N11 Zr11 N13 C133 40.6(3) . . . . ?
N12 Zr11 N13 C133 -42.1(3) . . . . ?
Cl11 Zr11 N13 C133 -130.3(2) . . . . ?
N14 Zr11 N13 C132 -48.4(3) . . . . ?
N11 Zr11 N13 C132 -144.3(2) . . . . ?
N12 Zr11 N13 C132 133.1(2) . . . . ?
Cl11 Zr11 N13 C132 44.8(2) . . . . ?
N13 Zr11 N14 C130 171.8(2) . . . . ?
N11 Zr11 N14 C130 -85.4(2) . . . . ?
N12 Zr11 N14 C130 -11.2(3) . . . . ?
Cl11 Zr11 N14 C130 64.0(2) . . . . ?
N13 Zr11 N14 C131 -5.1(3) . . . . ?
N11 Zr11 N14 C131 97.6(3) . . . . ?
N12 Zr11 N14 C131 171.9(3) . . . . ?
Cl11 Zr11 N14 C131 -113.0(3) . . . . ?
C106 N11 C102 C103 170.3(2) . . . . ?
Zr11 N11 C102 C103 -17.6(4) . . . . ?
C106 N11 C102 C101 -9.4(4) . . . . ?
Zr11 N11 C102 C101 162.7(2) . . . . ?
N11 C102 C103 C104 -12.5(5) . . . . ?
C101 C102 C103 C104 167.2(3) . . . . ?
C118 N12 C104 C103 -169.9(3) . . . . ?
Zr11 N12 C104 C103 15.4(4) . . . . ?
C118 N12 C104 C105 7.7(4) . . . . ?
Zr11 N12 C104 C105 -167.1(2) . . . . ?
C102 C103 C104 N12 13.1(5) . . . . ?
C102 C103 C104 C105 -164.6(3) . . . . ?
C102 N11 C106 C107 86.7(3) . . . . ?
Zr11 N11 C106 C107 -86.3(3) . . . . ?
C102 N11 C106 C111 -94.7(3) . . . . ?
Zr11 N11 C106 C111 92.4(2) . . . . ?
C111 C106 C107 C108 -3.8(4) . . . . ?
N11 C106 C107 C108 174.9(3) . . . . ?
C111 C106 C107 C112 173.8(3) . . . . ?
N11 C106 C107 C112 -7.6(4) . . . . ?
C106 C107 C108 C109 3.0(5) . . . . ?
C112 C107 C108 C109 -174.6(3) . . . . ?
C107 C108 C109 C110 -0.2(5) . . . . ?
C108 C109 C110 C111 -1.9(5) . . . . ?
C109 C110 C111 C106 1.2(5) . . . . ?
C109 C110 C111 C115 179.2(3) . . . . ?
C107 C106 C111 C110 1.7(4) . . . . ?
N11 C106 C111 C110 -176.9(3) . . . . ?
C107 C106 C111 C115 -176.3(3) . . . . ?
N11 C106 C111 C115 5.1(4) . . . . ?
C108 C107 C112 C114 -66.5(4) . . . . ?
C106 C107 C112 C114 115.9(3) . . . . ?
C108 C107 C112 C113 56.0(4) . . . . ?
C106 C107 C112 C113 -121.6(3) . . . . ?
C110 C111 C115 C116 29.5(4) . . . . ?
C106 C111 C115 C116 -152.6(3) . . . . ?
C110 C111 C115 C117 -94.4(4) . . . . ?
C106 C111 C115 C117 83.6(4) . . . . ?
C104 N12 C118 C123 -85.1(3) . . . . ?
Zr11 N12 C118 C123 89.9(3) . . . . ?
C104 N12 C118 C119 97.6(3) . . . . ?
Zr11 N12 C118 C119 -87.4(3) . . . . ?
C123 C118 C119 C120 0.7(4) . . . . ?
N12 C118 C119 C120 178.0(3) . . . . ?
C123 C118 C119 C124 -177.9(3) . . . . ?
N12 C118 C119 C124 -0.6(4) . . . . ?
C118 C119 C120 C121 -1.8(5) . . . . ?
C124 C119 C120 C121 176.9(3) . . . . ?
C119 C120 C121 C122 1.0(5) . . . . ?
C120 C121 C122 C123 0.8(5) . . . . ?
C121 C122 C123 C118 -1.8(5) . . . . ?
C121 C122 C123 C127 179.3(3) . . . . ?
C119 C118 C123 C122 1.0(4) . . . . ?
N12 C118 C123 C122 -176.2(3) . . . . ?
C119 C118 C123 C127 179.9(3) . . . . ?
N12 C118 C123 C127 2.7(4) . . . . ?
C120 C119 C124 C125 -37.4(4) . . . . ?
C118 C119 C124 C125 141.2(3) . . . . ?
C120 C119 C124 C126 88.2(4) . . . . ?
C118 C119 C124 C126 -93.2(4) . . . . ?
C122 C123 C127 C128 73.2(4) . . . . ?
C118 C123 C127 C128 -105.6(3) . . . . ?
C122 C123 C127 C129 -50.0(4) . . . . ?
C118 C123 C127 C129 131.1(3) . . . . ?
